data_4110642
loop_
_publ_author_name
'Yutaka Matsuo'
'Kazukuni Tahara'
'Eiichi Nakamura'

_publ_contact_author 'MATSUO, Yutaka'
_publ_contact_author_email matsuo@chem.s.u-tokyo.ac.jp
_publ_section_title
;
 Synthesis and Electrochemistry of Double-Decker Buckyferrocenes
;
_journal_name_full 'Journal of the American Chemical Society'
_journal_page_first 7154
_journal_page_last 7155
_journal_paper_doi 10.1021/ja061175x
_journal_volume 128
_journal_year 2006
_chemical_compound_source 'synthesis as described'
_chemical_formula_moiety 'C40 H20 Fe1'
_chemical_formula_sum 'C40 H20 Fe'
_chemical_formula_weight 556.41
_chemical_name_systematic
;
 Fe2C60Me10Cp2_D5d
;
_space_group_IT_number 14
_symmetry_cell_setting monoclinic
_symmetry_Int_Tables_number 14
_symmetry_space_group_name_Hall '-P 2yn'
_symmetry_space_group_name_H-M 'P 1 21/n 1'
_atom_sites_solution_hydrogens geom
_atom_sites_solution_primary direct
_atom_sites_solution_secondary difmap
_audit_creation_date 2006-02-18T16:54:54-00:00
_cell_angle_alpha 90
_cell_angle_beta 100.238(2)
_cell_angle_gamma 90
_cell_formula_units_Z 4
_cell_length_a 9.9900(4)
_cell_length_b 16.2990(5)
_cell_length_c 15.2110(5)
_cell_measurement_reflns_used 4613
_cell_measurement_temperature 173(2)
_cell_measurement_theta_max 25.69
_cell_measurement_theta_min 2.42
_cell_measurement_wavelength 0.71073
_cell_volume 2437.33(15)
_computing_cell_refinement 'Scalepack (HKL)'
_computing_data_collection 'Xpress (MacScience)'
_computing_data_reduction 'Denzo and Scalepack (HKL)'
_computing_molecular_graphics 'Ortep-3 for Windows (Farrugia, 1997)'
_computing_structure_refinement 'SHELXL-97 (Sheldrick, 1997)'
_computing_structure_solution 'SHELXS-97 (Sheldrick, 1997)'
_diffrn_ambient_temperature 173(2)
_diffrn_measured_fraction_theta_full 0.997
_diffrn_measured_fraction_theta_max 0.997
_diffrn_measurement_device_type 'Imaging Plate'
_diffrn_measurement_method oscillation
_diffrn_radiation_monochromator graphite
_diffrn_radiation_probe x-ray
_diffrn_radiation_type MoK\a
_diffrn_radiation_wavelength 0.71073
_diffrn_reflns_av_R_equivalents 0
_diffrn_reflns_av_unetI/netI 0.0248
_diffrn_reflns_limit_h_max 12
_diffrn_reflns_limit_h_min 0
_diffrn_reflns_limit_k_max 19
_diffrn_reflns_limit_k_min 0
_diffrn_reflns_limit_l_max 18
_diffrn_reflns_limit_l_min -18
_diffrn_reflns_number 4613
_diffrn_reflns_theta_full 25.69
_diffrn_reflns_theta_max 25.69
_diffrn_reflns_theta_min 2.42
_diffrn_standards_decay_% NA
_diffrn_standards_interval_count NA
_diffrn_standards_number NA
_exptl_absorpt_coefficient_mu 0.65
_exptl_absorpt_correction_type none
_exptl_crystal_colour yellow
_exptl_crystal_density_diffrn 1.516
_exptl_crystal_description prism
_exptl_crystal_F_000 1144
_exptl_crystal_size_max 0.30
_exptl_crystal_size_mid 0.30
_exptl_crystal_size_min 0.10
_refine_diff_density_max 1.943
_refine_diff_density_min -0.893
_refine_diff_density_rms 0.159
_refine_ls_extinction_coef 0.038(4)
_refine_ls_extinction_expression Fc^*^=kFc[1+0.001xFc^2^\l^3^/sin(2\q)]^-1/4^
_refine_ls_extinction_method SHELXL
_refine_ls_goodness_of_fit_ref 1.108
_refine_ls_hydrogen_treatment constr
_refine_ls_matrix_type full
_refine_ls_number_parameters 371
_refine_ls_number_reflns 4613
_refine_ls_number_restraints 0
_refine_ls_restrained_S_all 1.108
_refine_ls_R_factor_all 0.0755
_refine_ls_R_factor_gt 0.0708
_refine_ls_shift/su_max 0.001
_refine_ls_shift/su_mean 0
_refine_ls_structure_factor_coef Fsqd
_refine_ls_weighting_details 'calc w=1/[\s^2^(Fo^2^)+(0.1436P)^2^+2.3688P] where P=(Fo^2^+2Fc^2^)/3'
_refine_ls_weighting_scheme calc
_refine_ls_wR_factor_gt 0.197
_refine_ls_wR_factor_ref 0.2051
_reflns_number_gt 4078
_reflns_number_total 4613
_reflns_threshold_expression >2sigma(I)
_cod_data_source_file ja061175xsi20060218_055437.cif
_cod_data_source_block Fe2D5d
_cod_original_sg_symbol_H-M 'P 21/n'
_cod_database_code 4110642

loop_
_symmetry_equiv_pos_as_xyz
'x, y, z'
'-x+1/2, y+1/2, -z+1/2'
'-x, -y, -z'
'x-1/2, -y-1/2, z-1/2'

loop_
_atom_site_label
_atom_site_type_symbol
_atom_site_fract_x
_atom_site_fract_y
_atom_site_fract_z
_atom_site_U_iso_or_equiv
_atom_site_adp_type
_atom_site_occupancy
_atom_site_symmetry_multiplicity
_atom_site_calc_flag
_atom_site_refinement_flags
Fe Fe 0.44201(4) 0.88805(3) 0.29381(3) 0.0276(2) Uani 1 1 d .
C1 C 0.4959(3) 0.85832(18) 0.1713(2) 0.0259(6) Uani 1 1 d .
C2 C 0.3602(3) 0.88982(17) 0.1579(2) 0.0236(6) Uani 1 1 d .
C3 C 0.3646(3) 0.97055(18) 0.19333(19) 0.0243(6) Uani 1 1 d .
C4 C 0.5035(3) 0.99008(18) 0.22897(19) 0.0245(6) Uani 1 1 d .
C5 C 0.5835(3) 0.92058(19) 0.21523(19) 0.0240(6) Uani 1 1 d .
C6 C 0.5419(3) 0.78905(18) 0.1186(2) 0.0273(6) Uani 1 1 d .
C7 C 0.2441(3) 0.85654(18) 0.0889(2) 0.0257(6) Uani 1 1 d .
C8 C 0.2546(3) 1.03421(18) 0.1676(2) 0.0254(6) Uani 1 1 d .
C9 C 0.5571(3) 1.07605(18) 0.24551(19) 0.0254(6) Uani 1 1 d .
C10 C 0.7349(3) 0.92390(19) 0.2156(2) 0.0268(6) Uani 1 1 d .
C11 C 0.4418(3) 0.78693(17) 0.0285(2) 0.0263(6) Uani 1 1 d .
C12 C 0.3115(3) 0.81691(18) 0.0158(2) 0.0262(6) Uani 1 1 d .
C13 C 0.1766(3) 0.93208(19) 0.0388(2) 0.0263(6) Uani 1 1 d .
C14 C 0.1809(3) 1.01021(19) 0.0731(2) 0.0257(6) Uani 1 1 d .
C15 C 0.3279(3) 1.11318(16) 0.1462(2) 0.0249(6) Uani 1 1 d .
C16 C 0.4603(3) 1.13154(18) 0.18066(19) 0.0250(6) Uani 1 1 d .
C17 C 0.6866(3) 1.07975(18) 0.20322(19) 0.0256(6) Uani 1 1 d .
C18 C 0.7646(3) 1.01315(19) 0.19007(19) 0.0270(6) Uani 1 1 d .
C19 C 0.7575(3) 0.87834(18) 0.1306(2) 0.0266(6) Uani 1 1 d .
C20 C 0.6721(3) 0.81874(18) 0.0880(2) 0.0276(6) Uani 1 1 d .
C21 C 0.5394(3) 1.17928(17) 0.1275(2) 0.0256(6) Uani 1 1 d .
C22 C 0.6758(3) 1.14770(18) 0.1414(2) 0.0268(6) Uani 1 1 d .
C23 C 0.8337(3) 1.01242(19) 0.1142(2) 0.0272(6) Uani 1 1 d .
C24 C 0.8296(3) 0.93060(18) 0.0789(2) 0.0260(6) Uani 1 1 d .
C25 C 0.6577(3) 0.80977(17) -0.0071(2) 0.0273(6) Uani 1 1 d .
C26 C 0.5182(3) 0.79074(17) -0.0436(2) 0.0259(6) Uani 1 1 d .
C27 C 0.2530(3) 0.85144(18) -0.0700(2) 0.0254(6) Uani 1 1 d .
C28 C 0.1717(3) 0.92097(19) -0.0563(2) 0.0267(6) Uani 1 1 d .
C29 C 0.1798(3) 1.07944(18) 0.0137(2) 0.0258(6) Uani 1 1 d .
C30 C 0.2689(3) 1.14147(18) 0.0578(2) 0.0256(6) Uani 1 1 d .
C31 C 0.5560(4) 0.7051(2) 0.1666(2) 0.0364(8) Uani 1 1 d .
H03J H 0.5861 0.6638 0.1274 0.055 Uiso 1 1 calc R
H03K H 0.4678 0.6889 0.1808 0.055 Uiso 1 1 calc R
H03L H 0.623 0.7094 0.2219 0.055 Uiso 1 1 calc R
C32 C 0.1436(3) 0.7997(2) 0.1249(2) 0.0325(7) Uani 1 1 d .
H03D H 0.0731 0.7816 0.0754 0.049 Uiso 1 1 calc R
H03E H 0.1012 0.8294 0.1687 0.049 Uiso 1 1 calc R
H03F H 0.1924 0.7518 0.1534 0.049 Uiso 1 1 calc R
C33 C 0.1592(3) 1.0464(2) 0.2351(2) 0.0310(7) Uani 1 1 d .
H33A H 0.0916 1.0886 0.213 0.047 Uiso 1 1 calc R
H33B H 0.2121 1.0638 0.2926 0.047 Uiso 1 1 calc R
H33C H 0.1127 0.9946 0.2428 0.047 Uiso 1 1 calc R
C34 C 0.5802(4) 1.1061(2) 0.3429(2) 0.0323(7) Uani 1 1 d .
H03A H 0.6152 1.1624 0.3459 0.048 Uiso 1 1 calc R
H03B H 0.6462 1.0702 0.3798 0.048 Uiso 1 1 calc R
H03C H 0.4939 1.1047 0.365 0.048 Uiso 1 1 calc R
C35 C 0.8268(4) 0.8935(2) 0.3010(2) 0.0353(8) Uani 1 1 d .
H03M H 0.9223 0.8986 0.2944 0.053 Uiso 1 1 calc R
H03N H 0.8062 0.8358 0.3112 0.053 Uiso 1 1 calc R
H03O H 0.8107 0.9265 0.3519 0.053 Uiso 1 1 calc R
C36 C 0.4296(5) 0.7827(2) 0.3655(3) 0.0516(10) Uani 1 1 d .
H039 H 0.4327 0.7284 0.3433 0.062 Uiso 1 1 calc R
C37 C 0.3116(4) 0.8310(3) 0.3632(3) 0.0563(12) Uani 1 1 d .
H038 H 0.221 0.8149 0.3395 0.068 Uiso 1 1 calc R
C38 C 0.3532(5) 0.9086(3) 0.4031(3) 0.0511(11) Uani 1 1 d .
H041 H 0.2959 0.9537 0.4107 0.061 Uiso 1 1 calc R
C39 C 0.4965(5) 0.9052(3) 0.4291(2) 0.0469(9) Uani 1 1 d .
H037 H 0.5522 0.9482 0.4576 0.056 Uiso 1 1 calc R
C40 C 0.5421(4) 0.8297(3) 0.4067(2) 0.0466(9) Uani 1 1 d .
H040 H 0.6343 0.8121 0.4172 0.056 Uiso 1 1 calc R

loop_
_atom_site_aniso_label
_atom_site_aniso_U_11
_atom_site_aniso_U_22
_atom_site_aniso_U_33
_atom_site_aniso_U_23
_atom_site_aniso_U_13
_atom_site_aniso_U_12
Fe 0.0313(3) 0.0279(3) 0.0249(3) 0.00309(16) 0.0084(2) 0.00002(16)
C1 0.0299(15) 0.0236(14) 0.0254(14) 0.0048(11) 0.0084(11) 0.0007(11)
C2 0.0252(15) 0.0250(15) 0.0215(14) 0.0019(10) 0.0069(11) -0.0008(10)
C3 0.0250(14) 0.0252(14) 0.0236(13) 0.0018(11) 0.0072(11) -0.0008(11)
C4 0.0257(14) 0.0279(14) 0.0199(13) 0.0026(11) 0.0039(11) -0.0004(11)
C5 0.0232(14) 0.0277(15) 0.0215(13) 0.0029(11) 0.0052(10) 0.0020(11)
C6 0.0304(15) 0.0235(14) 0.0295(15) 0.0060(12) 0.0096(12) 0.0019(11)
C7 0.0243(14) 0.0255(14) 0.0282(14) -0.0007(12) 0.0074(11) -0.0042(11)
C8 0.0226(14) 0.0273(14) 0.0277(14) 0.0005(12) 0.0086(11) 0.0012(11)
C9 0.0272(15) 0.0241(14) 0.0259(15) -0.0017(11) 0.0073(11) -0.0005(11)
C10 0.0217(14) 0.0324(16) 0.0259(14) 0.0041(12) 0.0029(11) 0.0018(11)
C11 0.0303(15) 0.0196(13) 0.0297(15) -0.0004(11) 0.0071(12) -0.0017(11)
C12 0.0286(15) 0.0228(13) 0.0285(14) -0.0022(11) 0.0081(12) -0.0089(11)
C13 0.0213(14) 0.0299(15) 0.0290(15) 0.0017(12) 0.0078(11) -0.0035(11)
C14 0.0200(13) 0.0318(15) 0.0268(15) 0.0017(12) 0.0083(11) 0.0016(11)
C15 0.0276(15) 0.0221(14) 0.0276(15) -0.0026(11) 0.0122(12) 0.0035(10)
C16 0.0294(15) 0.0234(13) 0.0230(14) -0.0037(11) 0.0066(11) -0.0008(12)
C17 0.0240(14) 0.0296(15) 0.0226(14) -0.0028(12) 0.0029(11) -0.0052(11)
C18 0.0232(14) 0.0335(16) 0.0233(14) -0.0015(12) 0.0014(11) -0.0029(11)
C19 0.0220(14) 0.0294(15) 0.0283(15) 0.0047(12) 0.0042(11) 0.0079(11)
C20 0.0259(14) 0.0257(14) 0.0317(15) 0.0055(12) 0.0068(12) 0.0076(11)
C21 0.0296(15) 0.0198(13) 0.0285(14) -0.0031(11) 0.0085(12) -0.0025(11)
C22 0.0299(15) 0.0235(14) 0.0267(14) -0.0040(11) 0.0046(12) -0.0075(11)
C23 0.0179(13) 0.0332(15) 0.0302(15) -0.0006(12) 0.0036(11) -0.0022(11)
C24 0.0187(13) 0.0307(15) 0.0287(15) 0.0040(12) 0.0046(11) 0.0033(11)
C25 0.0302(15) 0.0213(13) 0.0320(15) 0.0011(12) 0.0098(12) 0.0082(11)
C26 0.0326(15) 0.0171(12) 0.0294(15) -0.0017(11) 0.0093(12) 0.0005(11)
C27 0.0231(14) 0.0271(14) 0.0265(14) -0.0028(11) 0.0058(11) -0.0087(11)
C28 0.0186(14) 0.0314(16) 0.0293(15) -0.0014(12) 0.0024(11) -0.0054(11)
C29 0.0199(13) 0.0273(15) 0.0312(15) 0.0024(12) 0.0068(11) 0.0041(11)
C30 0.0252(14) 0.0241(14) 0.0292(15) -0.0009(11) 0.0092(11) 0.0051(11)
C31 0.0444(19) 0.0252(15) 0.0412(18) 0.0100(14) 0.0120(15) 0.0074(13)
C32 0.0320(16) 0.0321(16) 0.0354(16) 0.0021(13) 0.0110(13) -0.0074(13)
C33 0.0289(15) 0.0349(16) 0.0322(16) -0.0017(13) 0.0132(12) 0.0004(12)
C34 0.0380(18) 0.0357(17) 0.0233(15) -0.0049(12) 0.0056(13) -0.0033(13)
C35 0.0311(17) 0.0427(19) 0.0307(17) 0.0056(13) 0.0019(13) 0.0035(13)
C36 0.089(3) 0.0343(18) 0.0367(19) 0.0079(15) 0.024(2) -0.0043(19)
C37 0.045(2) 0.088(3) 0.037(2) 0.022(2) 0.0105(16) -0.017(2)
C38 0.068(3) 0.056(2) 0.037(2) 0.0163(18) 0.0300(19) 0.022(2)
C39 0.068(3) 0.051(2) 0.0225(16) 0.0037(15) 0.0088(16) -0.0073(19)
C40 0.053(2) 0.054(2) 0.0341(18) 0.0195(17) 0.0131(16) 0.0119(18)

loop_
_atom_type_symbol
_atom_type_description
_atom_type_scat_dispersion_real
_atom_type_scat_dispersion_imag
_atom_type_scat_source
C C 0.0033 0.0016 'International Tables Vol C Tables 4.2.6.8 and 6.1.1.4'
H H 0 0 'International Tables Vol C Tables 4.2.6.8 and 6.1.1.4'
Fe Fe 0.3463 0.8444 'International Tables Vol C Tables 4.2.6.8 and 6.1.1.4'

loop_
_geom_angle_atom_site_label_1
_geom_angle_atom_site_label_2
_geom_angle_atom_site_label_3
_geom_angle
_geom_angle_site_symmetry_1
C37 Fe C38 41.0(2) .
C37 Fe C36 40.41(19) .
C38 Fe C36 68.23(17) .
C37 Fe C39 67.87(18) .
C38 Fe C39 40.46(19) .
C36 Fe C39 67.08(17) .
C37 Fe C40 67.58(17) .
C38 Fe C40 67.36(16) .
C36 Fe C40 40.18(18) .
C39 Fe C40 39.09(16) .
C37 Fe C5 167.66(17) .
C38 Fe C5 149.75(18) .
C36 Fe C5 129.21(16) .
C39 Fe C5 117.15(15) .
C40 Fe C5 108.57(14) .
C37 Fe C3 119.11(15) .
C38 Fe C3 109.43(14) .
C36 Fe C3 152.03(17) .
C39 Fe C3 130.32(15) .
C40 Fe C3 166.80(15) .
C5 Fe C3 67.29(11) .
C37 Fe C4 151.45(17) .
C38 Fe C4 117.45(15) .
C36 Fe C4 166.53(17) .
C39 Fe C4 108.59(14) .
C40 Fe C4 128.59(15) .
C5 Fe C4 40.05(11) .
C3 Fe C4 40.29(11) .
C37 Fe C2 110.21(15) .
C38 Fe C2 130.79(16) .
C36 Fe C2 119.30(15) .
C39 Fe C2 168.64(15) .
C40 Fe C2 151.66(14) .
C5 Fe C2 67.19(12) .
C3 Fe C2 39.88(11) .
C4 Fe C2 67.38(11) .
C37 Fe C1 130.23(17) .
C38 Fe C1 168.97(17) .
C36 Fe C1 109.28(14) .
C39 Fe C1 149.61(16) .
C40 Fe C1 118.23(14) .
C5 Fe C1 40.08(12) .
C3 Fe C1 67.36(11) .
C4 Fe C1 67.52(11) .
C2 Fe C1 40.12(12) .
C5 C1 C2 107.4(3) .
C5 C1 C6 124.3(3) .
C2 C1 C6 124.4(3) .
C5 C1 Fe 69.58(17) .
C2 C1 Fe 69.87(17) .
C6 C1 Fe 143.4(2) .
C3 C2 C1 108.3(3) .
C3 C2 C7 124.2(3) .
C1 C2 C7 124.0(3) .
C3 C2 Fe 69.88(17) .
C1 C2 Fe 70.02(17) .
C7 C2 Fe 142.9(2) .
C2 C3 C4 108.2(3) .
C2 C3 C8 124.5(3) .
C4 C3 C8 123.8(3) .
C2 C3 Fe 70.25(17) .
C4 C3 Fe 69.93(16) .
C8 C3 Fe 142.5(2) .
C5 C4 C3 107.4(3) .
C5 C4 C9 124.9(3) .
C3 C4 C9 124.2(3) .
C5 C4 Fe 69.78(16) .
C3 C4 Fe 69.78(16) .
C9 C4 Fe 142.3(2) .
C4 C5 C1 108.7(3) .
C4 C5 C10 124.0(3) .
C1 C5 C10 123.9(3) .
C4 C5 Fe 70.17(16) .
C1 C5 Fe 70.34(17) .
C10 C5 Fe 142.2(2) .
C1 C6 C20 106.3(2) .
C1 C6 C31 115.1(3) .
C20 C6 C31 114.3(3) .
C1 C6 C11 106.2(2) .
C20 C6 C11 100.8(2) .
C31 C6 C11 112.9(3) .
C2 C7 C32 115.8(3) .
C2 C7 C13 105.6(2) .
C32 C7 C13 113.7(2) .
C2 C7 C12 105.7(2) .
C32 C7 C12 113.7(2) .
C13 C7 C12 100.8(2) .
C3 C8 C33 115.2(2) .
C3 C8 C15 106.1(2) .
C33 C8 C15 114.1(2) .
C3 C8 C14 105.8(2) .
C33 C8 C14 113.9(2) .
C15 C8 C14 100.4(2) .
C4 C9 C34 116.4(2) .
C4 C9 C17 105.4(2) .
C34 C9 C17 113.3(3) .
C4 C9 C16 105.9(2) .
C34 C9 C16 113.5(2) .
C17 C9 C16 100.8(2) .
C5 C10 C35 116.1(3) .
C5 C10 C19 106.0(2) .
C35 C10 C19 113.5(3) .
C5 C10 C18 105.6(2) .
C35 C10 C18 113.8(3) .
C19 C10 C18 100.3(2) .
C12 C11 C26 119.6(3) .
C12 C11 C6 124.4(3) .
C26 C11 C6 109.1(3) .
C11 C12 C27 119.2(3) .
C11 C12 C7 125.0(3) .
C27 C12 C7 109.2(3) .
C14 C13 C28 119.2(3) .
C14 C13 C7 124.9(3) .
C28 C13 C7 109.1(3) .
C13 C14 C29 119.4(3) .
C13 C14 C8 124.4(3) .
C29 C14 C8 109.5(3) .
C16 C15 C30 119.7(3) .
C16 C15 C8 124.4(3) .
C30 C15 C8 109.4(3) .
C15 C16 C21 119.3(3) .
C15 C16 C9 124.8(3) .
C21 C16 C9 109.1(2) .
C18 C17 C22 119.3(3) .
C18 C17 C9 124.7(3) .
C22 C17 C9 109.3(3) .
C17 C18 C23 119.1(3) .
C17 C18 C10 124.6(3) .
C23 C18 C10 109.4(3) .
C20 C19 C24 119.3(3) .
C20 C19 C10 124.3(3) .
C24 C19 C10 109.6(3) .
C19 C20 C25 119.2(3) .
C19 C20 C6 124.6(3) .
C25 C20 C6 109.6(3) .
C26 C21 C22 119.2(3) 3_675
C26 C21 C16 121.4(3) 3_675
C22 C21 C16 108.8(3) .
C27 C22 C21 118.8(3) 3_675
C27 C22 C17 121.6(3) 3_675
C21 C22 C17 109.2(3) .
C28 C23 C24 119.5(3) 3_675
C28 C23 C18 121.8(3) 3_675
C24 C23 C18 108.7(3) .
C29 C24 C23 118.4(3) 3_675
C29 C24 C19 122.0(3) 3_675
C23 C24 C19 109.3(3) .
C30 C25 C20 121.9(3) 3_675
C30 C25 C26 118.3(3) 3_675
C20 C25 C26 109.1(3) .
C21 C26 C25 119.5(3) 3_675
C21 C26 C11 121.5(3) 3_675
C25 C26 C11 108.8(3) .
C22 C27 C28 119.0(3) 3_675
C22 C27 C12 121.6(3) 3_675
C28 C27 C12 109.0(3) .
C23 C28 C27 119.0(3) 3_675
C23 C28 C13 121.6(3) 3_675
C27 C28 C13 109.0(3) .
C24 C29 C30 118.5(3) 3_675
C24 C29 C14 121.9(3) 3_675
C30 C29 C14 108.9(3) .
C25 C30 C29 119.0(3) 3_675
C25 C30 C15 121.7(3) 3_675
C29 C30 C15 109.1(3) .
C6 C31 H03J 109.5 .
C6 C31 H03K 109.5 .
H03J C31 H03K 109.5 .
C6 C31 H03L 109.5 .
H03J C31 H03L 109.5 .
H03K C31 H03L 109.5 .
C7 C32 H03D 109.5 .
C7 C32 H03E 109.5 .
H03D C32 H03E 109.5 .
C7 C32 H03F 109.5 .
H03D C32 H03F 109.5 .
H03E C32 H03F 109.5 .
C8 C33 H33A 109.5 .
C8 C33 H33B 109.5 .
H33A C33 H33B 109.5 .
C8 C33 H33C 109.5 .
H33A C33 H33C 109.5 .
H33B C33 H33C 109.5 .
C9 C34 H03A 109.5 .
C9 C34 H03B 109.5 .
H03A C34 H03B 109.5 .
C9 C34 H03C 109.5 .
H03A C34 H03C 109.5 .
H03B C34 H03C 109.5 .
C10 C35 H03M 109.5 .
C10 C35 H03N 109.5 .
H03M C35 H03N 109.5 .
C10 C35 H03O 109.5 .
H03M C35 H03O 109.5 .
H03N C35 H03O 109.5 .
C40 C36 C37 107.7(4) .
C40 C36 Fe 70.3(2) .
C37 C36 Fe 69.5(2) .
C40 C36 H039 126.1 .
C37 C36 H039 126.1 .
Fe C36 H039 125.6 .
C36 C37 C38 107.7(4) .
C36 C37 Fe 70.1(2) .
C38 C37 Fe 69.7(2) .
C36 C37 H038 126.2 .
C38 C37 H038 126.2 .
Fe C37 H038 125.6 .
C39 C38 C37 106.6(4) .
C39 C38 Fe 70.0(2) .
C37 C38 Fe 69.3(2) .
C39 C38 H041 126.7 .
C37 C38 H041 126.7 .
Fe C38 H041 125.6 .
C40 C39 C38 109.2(4) .
C40 C39 Fe 70.8(2) .
C38 C39 Fe 69.6(2) .
C40 C39 H037 125.4 .
C38 C39 H037 125.4 .
Fe C39 H037 125.9 .
C39 C40 C36 108.8(4) .
C39 C40 Fe 70.2(2) .
C36 C40 Fe 69.5(2) .
C39 C40 H040 125.6 .
C36 C40 H040 125.6 .
Fe C40 H040 126.3 .

loop_
_geom_bond_atom_site_label_1
_geom_bond_atom_site_label_2
_geom_bond_distance
_geom_bond_site_symmetry_2
Fe C37 2.041(4) .
Fe C38 2.047(4) .
Fe C36 2.049(4) .
Fe C39 2.052(4) .
Fe C40 2.060(4) .
Fe C5 2.076(3) .
Fe C3 2.079(3) .
Fe C4 2.081(3) .
Fe C2 2.084(3) .
Fe C1 2.086(3) .
C1 C5 1.426(4) .
C1 C2 1.430(4) .
C1 C6 1.503(4) .
C2 C3 1.420(4) .
C2 C7 1.520(4) .
C3 C4 1.433(4) .
C3 C8 1.511(4) .
C4 C5 1.423(4) .
C4 C9 1.505(4) .
C5 C10 1.512(4) .
C6 C20 1.535(4) .
C6 C31 1.545(4) .
C6 C11 1.547(4) .
C7 C32 1.537(4) .
C7 C13 1.539(4) .
C7 C12 1.541(4) .
C8 C33 1.533(4) .
C8 C15 1.544(4) .
C8 C14 1.545(4) .
C9 C34 1.538(4) .
C9 C17 1.544(4) .
C9 C16 1.545(4) .
C10 C35 1.533(4) .
C10 C19 1.542(4) .
C10 C18 1.548(4) .
C11 C12 1.371(4) .
C11 C26 1.445(4) .
C12 C27 1.446(4) .
C13 C14 1.374(4) .
C13 C28 1.451(4) .
C14 C29 1.444(4) .
C15 C16 1.366(4) .
C15 C30 1.445(4) .
C16 C21 1.453(4) .
C17 C18 1.372(4) .
C17 C22 1.445(4) .
C18 C23 1.446(4) .
C19 C20 1.377(4) .
C19 C24 1.436(4) .
C20 C25 1.436(4) .
C21 C26 1.392(4) 3_675
C21 C22 1.437(4) .
C22 C27 1.399(4) 3_675
C23 C28 1.392(4) 3_675
C23 C24 1.435(4) .
C24 C29 1.405(4) 3_675
C25 C30 1.402(4) 3_675
C25 C26 1.440(4) .
C26 C21 1.392(4) 3_675
C27 C22 1.399(4) 3_675
C27 C28 1.430(4) .
C28 C23 1.392(4) 3_675
C29 C24 1.405(4) 3_675
C29 C30 1.432(4) .
C30 C25 1.402(4) 3_675
C31 H03J 0.98 .
C31 H03K 0.98 .
C31 H03L 0.98 .
C32 H03D 0.98 .
C32 H03E 0.98 .
C32 H03F 0.98 .
C33 H33A 0.98 .
C33 H33B 0.98 .
C33 H33C 0.98 .
C34 H03A 0.98 .
C34 H03B 0.98 .
C34 H03C 0.98 .
C35 H03M 0.98 .
C35 H03N 0.98 .
C35 H03O 0.98 .
C36 C40 1.412(6) .
C36 C37 1.413(7) .
C36 H039 0.95 .
C37 C38 1.433(7) .
C37 H038 0.95 .
C38 C39 1.417(7) .
C38 H041 0.95 .
C39 C40 1.376(6) .
C39 H037 0.95 .
C40 H040 0.95 .
